data_7202009
loop_
_publ_author_name
'Masci, Bernardo'
'Thu\'ery, Pierre'

_publ_section_title
;
 Hydrothermal synthesis of uranyl--organic frameworks with
 pyrazine-2,3-dicarboxylate linkers
;
_journal_issue 8
_journal_name_full CrystEngComm
_journal_page_first 1082
_journal_paper_doi 10.1039/b802378f
_journal_volume 10
_journal_year 2008
_chemical_formula_sum 'C12 H7 Cs N4 O14 U2'
_chemical_formula_weight 1040.19
_space_group_IT_number 14
_symmetry_cell_setting monoclinic
_symmetry_space_group_name_Hall '-P 2ybc'
_symmetry_space_group_name_H-M 'P 1 21/c 1'
_atom_sites_solution_hydrogens geom
_atom_sites_solution_primary direct
_atom_sites_solution_secondary difmap
_audit_creation_method SHELXL-97
_cell_angle_alpha 90.00
_cell_angle_beta 90.070(4)
_cell_angle_gamma 90.00
_cell_formula_units_Z 4
_cell_length_a 7.8884(5)
_cell_length_b 30.599(2)
_cell_length_c 8.2540(4)
_cell_measurement_reflns_used 46014
_cell_measurement_temperature 100(2)
_cell_measurement_theta_max 25.68
_cell_measurement_theta_min 3.26
_cell_volume 1992.3(2)
_computing_cell_refinement 'HKL2000 (Otwinowski & Minor, 1997)'
_computing_data_collection 'COLLECT (Nonius, 1998)'
_computing_data_reduction 'HKL2000 (Otwinowski & Minor, 1997)'
_computing_molecular_graphics 'SHELXTL (Sheldrick, 1999)'
_computing_publication_material 'SHELXTL (Sheldrick, 1999); PLATON (Spek, 2003)'
_computing_structure_refinement 'SHELXL-97 (Sheldrick, 1997)'
_computing_structure_solution 'SHELXS-97 (Sheldrick, 1997)'
_diffrn_ambient_temperature 100(2)
_diffrn_measured_fraction_theta_full 0.997
_diffrn_measured_fraction_theta_max 0.997
_diffrn_measurement_device_type 'Nonius Kappa-CCD area-detector diffractometer'
_diffrn_measurement_method 'two \f and four \w scans with 2\% steps'
_diffrn_radiation_monochromator graphite
_diffrn_radiation_source 'fine-focus sealed tube'
_diffrn_radiation_type MoK\a
_diffrn_radiation_wavelength 0.71073
_diffrn_reflns_av_R_equivalents 0.0450
_diffrn_reflns_av_sigmaI/netI 0.0526
_diffrn_reflns_limit_h_max 9
_diffrn_reflns_limit_h_min -9
_diffrn_reflns_limit_k_max 37
_diffrn_reflns_limit_k_min -37
_diffrn_reflns_limit_l_max 10
_diffrn_reflns_limit_l_min -10
_diffrn_reflns_number 46014
_diffrn_reflns_theta_full 25.68
_diffrn_reflns_theta_max 25.68
_diffrn_reflns_theta_min 3.26
_diffrn_standards_decay_% 0
_diffrn_standards_interval_time 0
_diffrn_standards_number 0
_exptl_absorpt_coefficient_mu 18.121
_exptl_absorpt_correction_T_max 0.404
_exptl_absorpt_correction_T_min 0.101
_exptl_absorpt_correction_type multi-scan
_exptl_absorpt_process_details 'SCALEPACK (Otwinowski & Minor, 1997)'
_exptl_crystal_colour 'translucent light yellow'
_exptl_crystal_density_diffrn 3.468
_exptl_crystal_density_method 'not measured'
_exptl_crystal_description platelet
_exptl_crystal_F_000 1832
_exptl_crystal_size_max 0.16
_exptl_crystal_size_mid 0.16
_exptl_crystal_size_min 0.05
_refine_diff_density_max 1.215
_refine_diff_density_min -1.542
_refine_diff_density_rms 0.296
_refine_ls_extinction_method none
_refine_ls_goodness_of_fit_ref 1.029
_refine_ls_hydrogen_treatment constr
_refine_ls_matrix_type full
_refine_ls_number_parameters 298
_refine_ls_number_reflns 3766
_refine_ls_number_restraints 0
_refine_ls_restrained_S_all 1.029
_refine_ls_R_factor_all 0.0357
_refine_ls_R_factor_gt 0.0257
_refine_ls_shift/su_max 0.001
_refine_ls_shift/su_mean 0.000
_refine_ls_structure_factor_coef Fsqd
_refine_ls_weighting_details 'calc w=1/[\s^2^(Fo^2^)+(0.0257P)^2^] where P=(Fo^2^+2Fc^2^)/3'
_refine_ls_weighting_scheme calc
_refine_ls_wR_factor_gt 0.0533
_refine_ls_wR_factor_ref 0.0552
_reflns_number_gt 3290
_reflns_number_total 3766
_reflns_threshold_expression >2sigma(I)
_cod_data_source_file b802378f.txt
_cod_data_source_block 3
_cod_original_sg_symbol_H-M 'P 21/c'
_cod_database_code 7202009

loop_
_symmetry_equiv_pos_as_xyz
'x, y, z'
'-x, y+1/2, -z+1/2'
'-x, -y, -z'
'x, -y-1/2, z-1/2'

loop_
_atom_site_label
_atom_site_type_symbol
_atom_site_fract_x
_atom_site_fract_y
_atom_site_fract_z
_atom_site_U_iso_or_equiv
_atom_site_adp_type
_atom_site_occupancy
_atom_site_symmetry_multiplicity
_atom_site_calc_flag
_atom_site_refinement_flags
_atom_site_disorder_assembly
_atom_site_disorder_group
U1 U 0.73032(2) 0.117968(7) 0.38762(2) 0.01306(7) Uani 1 1 d . . .
U2 U 1.38436(2) 0.160372(7) 0.75357(2) 0.01286(7) Uani 1 1 d . . .
Cs Cs 0.95061(4) 0.085065(13) 0.92941(4) 0.02009(10) Uani 1 1 d . . .
O1 O 0.7942(4) 0.10270(14) 0.5852(4) 0.0171(9) Uani 1 1 d . . .
O2 O 0.6661(4) 0.13506(13) 0.1923(4) 0.0156(9) Uani 1 1 d . . .
O3 O 1.1712(4) 0.14930(13) 0.6990(4) 0.0159(9) Uani 1 1 d . . .
O4 O 1.5997(4) 0.16933(13) 0.8085(4) 0.0153(9) Uani 1 1 d . . .
O5 O 0.8266(4) 0.05248(13) 0.2809(4) 0.0161(9) Uani 1 1 d . . .
O6 O 0.8028(5) -0.01276(14) 0.1602(5) 0.0236(10) Uani 1 1 d . . .
O7 O 0.5706(5) -0.08476(14) 0.2578(4) 0.0193(9) Uani 1 1 d . . .
O8 O 0.4612(5) -0.06348(14) 0.0209(4) 0.0219(10) Uani 1 1 d . . .
O9 O 1.0143(4) 0.13456(14) 0.3143(4) 0.0159(9) Uani 1 1 d . . .
O10 O 1.2433(4) 0.17738(13) 0.2949(4) 0.0156(9) Uani 1 1 d . . .
O11 O 1.3456(4) 0.22661(13) 0.6017(4) 0.0138(9) Uani 1 1 d . . .
O12 O 1.3196(4) 0.28347(13) 0.4375(4) 0.0177(9) Uani 1 1 d . . .
O13 O 0.4914(4) 0.14829(13) 0.4919(4) 0.0141(9) Uani 1 1 d . . .
H13 H 0.4460 0.1673 0.4407 0.017 Uiso 1 1 d R . .
O14 O 1.3177(4) 0.12899(13) 1.0191(4) 0.0154(9) Uani 1 1 d . . .
H14A H 1.3519 0.1020 1.0213 0.019 Uiso 1 1 d R . .
H14B H 1.3039 0.1393 1.1186 0.019 Uiso 1 1 d R . .
N1 N 0.5050(5) 0.05570(16) 0.3541(5) 0.0135(10) Uani 1 1 d . . .
N2 N 0.2773(5) -0.01068(17) 0.2660(5) 0.0176(11) Uani 1 1 d . . .
N3 N 0.8325(5) 0.19809(16) 0.4404(5) 0.0139(10) Uani 1 1 d . . .
N4 N 0.9745(5) 0.27614(16) 0.5460(5) 0.0165(11) Uani 1 1 d . . .
C1 C 0.5585(7) 0.0194(2) 0.2820(6) 0.0137(13) Uani 1 1 d . . .
C2 C 0.4463(7) -0.0146(2) 0.2417(6) 0.0163(13) Uani 1 1 d . . .
C3 C 0.2267(7) 0.0257(2) 0.3364(6) 0.0172(13) Uani 1 1 d . . .
H3 H 0.1114 0.0293 0.3556 0.021 Uiso 1 1 calc R . .
C4 C 0.3370(7) 0.0591(2) 0.3837(6) 0.0183(13) Uani 1 1 d . . .
H4 H 0.2947 0.0838 0.4358 0.022 Uiso 1 1 calc R . .
C5 C 0.7441(7) 0.0182(2) 0.2350(6) 0.0181(14) Uani 1 1 d . . .
C6 C 0.4991(6) -0.0573(2) 0.1647(7) 0.0167(13) Uani 1 1 d . . .
C7 C 1.0012(6) 0.20469(19) 0.4328(6) 0.0141(13) Uani 1 1 d . . .
C8 C 1.0709(7) 0.2432(2) 0.4919(6) 0.0164(13) Uani 1 1 d . . .
C9 C 0.8084(7) 0.2697(2) 0.5438(6) 0.0185(14) Uani 1 1 d . . .
H9 H 0.7375 0.2924 0.5758 0.022 Uiso 1 1 calc R . .
C10 C 0.7357(7) 0.2303(2) 0.4957(6) 0.0174(14) Uani 1 1 d . . .
H10 H 0.6189 0.2265 0.5023 0.021 Uiso 1 1 calc R . .
C11 C 1.0963(7) 0.1694(2) 0.3411(6) 0.0153(13) Uani 1 1 d . . .
C12 C 1.2595(7) 0.2510(2) 0.5086(6) 0.0182(14) Uani 1 1 d . . .

loop_
_atom_site_aniso_label
_atom_site_aniso_U_11
_atom_site_aniso_U_22
_atom_site_aniso_U_33
_atom_site_aniso_U_23
_atom_site_aniso_U_13
_atom_site_aniso_U_12
U1 0.01257(12) 0.01206(15) 0.01455(12) -0.00059(9) 0.00041(9) -0.00031(8)
U2 0.01293(12) 0.01189(15) 0.01375(12) -0.00057(9) 0.00003(8) 0.00051(9)
Cs 0.0183(2) 0.0226(3) 0.01936(19) -0.00090(16) 0.00104(15) -0.00211(16)
O1 0.0143(19) 0.023(3) 0.0144(19) -0.0001(18) -0.0023(15) 0.0001(17)
O2 0.0148(19) 0.016(3) 0.0160(19) -0.0012(18) -0.0010(16) -0.0001(17)
O3 0.0114(19) 0.017(3) 0.019(2) 0.0058(18) -0.0025(16) -0.0019(17)
O4 0.0110(19) 0.019(3) 0.0163(19) -0.0005(17) -0.0017(15) 0.0042(17)
O5 0.0109(19) 0.013(3) 0.024(2) -0.0053(18) -0.0026(16) -0.0012(17)
O6 0.018(2) 0.021(3) 0.031(2) -0.007(2) 0.0020(18) 0.0021(19)
O7 0.026(2) 0.015(3) 0.017(2) 0.0029(18) 0.0013(17) 0.0032(18)
O8 0.027(2) 0.026(3) 0.013(2) -0.0071(19) -0.0050(17) 0.0043(19)
O9 0.0158(19) 0.011(3) 0.021(2) -0.0039(18) 0.0022(16) 0.0001(18)
O10 0.013(2) 0.015(3) 0.018(2) -0.0001(17) 0.0011(16) 0.0019(17)
O11 0.0123(19) 0.013(2) 0.016(2) 0.0026(18) -0.0016(15) 0.0034(17)
O12 0.021(2) 0.016(3) 0.016(2) 0.0027(18) 0.0017(16) -0.0058(18)
O13 0.0155(19) 0.010(2) 0.0169(19) 0.0012(17) -0.0018(15) 0.0033(17)
O14 0.020(2) 0.011(2) 0.0149(19) -0.0043(17) 0.0009(16) 0.0019(17)
N1 0.014(2) 0.011(3) 0.016(2) -0.002(2) -0.0001(19) 0.000(2)
N2 0.016(2) 0.021(3) 0.016(2) 0.000(2) -0.003(2) -0.002(2)
N3 0.015(2) 0.014(3) 0.013(2) -0.004(2) -0.0021(18) -0.002(2)
N4 0.015(2) 0.013(3) 0.021(3) -0.003(2) -0.002(2) 0.003(2)
C1 0.014(3) 0.020(4) 0.008(3) 0.004(2) -0.001(2) -0.001(2)
C2 0.019(3) 0.020(4) 0.010(3) 0.001(2) -0.004(2) 0.002(3)
C3 0.010(3) 0.019(4) 0.022(3) 0.001(3) 0.002(2) 0.004(2)
C4 0.023(3) 0.011(4) 0.020(3) -0.002(3) 0.006(2) 0.004(3)
C5 0.021(3) 0.020(4) 0.013(3) 0.004(3) 0.002(2) 0.008(3)
C6 0.005(3) 0.014(4) 0.031(3) -0.001(3) 0.004(2) 0.002(2)
C7 0.017(3) 0.013(4) 0.012(3) 0.000(2) -0.001(2) -0.001(2)
C8 0.026(3) 0.017(4) 0.006(3) 0.003(2) 0.001(2) 0.006(3)
C9 0.020(3) 0.020(4) 0.015(3) 0.000(3) 0.001(2) 0.004(3)
C10 0.016(3) 0.023(4) 0.013(3) 0.003(3) 0.001(2) 0.000(3)
C11 0.018(3) 0.011(4) 0.017(3) 0.007(3) -0.004(2) 0.000(3)
C12 0.016(3) 0.027(4) 0.011(3) -0.009(3) 0.006(2) -0.006(3)

loop_
_atom_type_symbol
_atom_type_description
_atom_type_scat_dispersion_real
_atom_type_scat_dispersion_imag
_atom_type_scat_source
C C 0.0033 0.0016 'International Tables Vol C Tables 4.2.6.8 and 6.1.1.4'
H H 0.0000 0.0000 'International Tables Vol C Tables 4.2.6.8 and 6.1.1.4'
N N 0.0061 0.0033 'International Tables Vol C Tables 4.2.6.8 and 6.1.1.4'
O O 0.0106 0.0060 'International Tables Vol C Tables 4.2.6.8 and 6.1.1.4'
Cs Cs -0.3680 2.1192 'International Tables Vol C Tables 4.2.6.8 and 6.1.1.4'
U U -9.6767 9.6646 'International Tables Vol C Tables 4.2.6.8 and 6.1.1.4'

loop_
_geom_angle_atom_site_label_1
_geom_angle_atom_site_label_2
_geom_angle_atom_site_label_3
_geom_angle
_geom_angle_site_symmetry_1
_geom_angle_site_symmetry_3
_geom_angle_publ_flag
O2 U1 O1 178.10(18) . . ?
O2 U1 O13 89.30(14) . . ?
O1 U1 O13 89.67(14) . . ?
O2 U1 O5 90.17(15) . . ?
O1 U1 O5 91.65(16) . . ?
O13 U1 O5 140.33(13) . . ?
O2 U1 O9 88.50(14) . . ?
O1 U1 O9 91.34(14) . . ?
O13 U1 O9 142.41(14) . . ?
O5 U1 O9 77.20(13) . . ?
O2 U1 N3 87.86(16) . . ?
O1 U1 N3 90.38(17) . . ?
O13 U1 N3 79.04(13) . . ?
O5 U1 N3 140.57(12) . . ?
O9 U1 N3 63.38(13) . . ?
O2 U1 N1 85.71(15) . . ?
O1 U1 N1 95.61(16) . . ?
O13 U1 N1 76.93(13) . . ?
O5 U1 N1 63.48(13) . . ?
O9 U1 N1 140.19(14) . . ?
N3 U1 N1 155.18(14) . . ?
O3 U2 O4 177.85(18) . . ?
O3 U2 O7 86.84(16) . 3_756 ?
O4 U2 O7 91.01(16) . 3_756 ?
O3 U2 O13 94.48(14) . 1_655 ?
O4 U2 O13 85.09(14) . 1_655 ?
O7 U2 O13 75.70(13) 3_756 1_655 ?
O3 U2 O12 95.58(15) . 4_566 ?
O4 U2 O12 86.04(15) . 4_566 ?
O7 U2 O12 141.37(13) 3_756 4_566 ?
O13 U2 O12 141.98(13) 1_655 4_566 ?
O3 U2 O11 84.76(15) . . ?
O4 U2 O11 97.10(15) . . ?
O7 U2 O11 146.25(12) 3_756 . ?
O13 U2 O11 72.46(12) 1_655 . ?
O12 U2 O11 72.10(13) 4_566 . ?
O3 U2 O14 87.01(14) . . ?
O4 U2 O14 92.21(14) . . ?
O7 U2 O14 71.43(13) 3_756 . ?
O13 U2 O14 146.97(13) 1_655 . ?
O12 U2 O14 70.21(13) 4_566 . ?
O11 U2 O14 140.35(12) . . ?
O6 Cs O1 98.96(10) 3_756 . ?
O6 Cs O5 100.91(10) 3_756 1_556 ?
O1 Cs O5 138.43(9) . 1_556 ?
O6 Cs O3 87.39(10) 3_756 . ?
O1 Cs O3 64.91(9) . . ?
O5 Cs O3 151.60(9) 1_556 . ?
O6 Cs O14 77.75(10) 3_756 . ?
O1 Cs O14 118.67(9) . . ?
O5 Cs O14 101.11(9) 1_556 . ?
O3 Cs O14 53.79(9) . . ?
O6 Cs N2 74.26(11) 3_756 3_656 ?
O1 Cs N2 57.75(11) . 3_656 ?
O5 Cs N2 93.47(10) 1_556 3_656 ?
O3 Cs N2 114.93(10) . 3_656 ?
O14 Cs N2 150.41(10) . 3_656 ?
O6 Cs O8 120.59(10) 3_756 3_656 ?
O1 Cs O8 76.37(9) . 3_656 ?
O5 Cs O8 62.08(9) 1_556 3_656 ?
O3 Cs O8 135.59(9) . 3_656 ?
O14 Cs O8 155.87(9) . 3_656 ?
N2 Cs O8 52.96(10) 3_656 3_656 ?
O6 Cs O2 152.38(10) 3_756 1_556 ?
O1 Cs O2 103.62(9) . 1_556 ?
O5 Cs O2 51.49(9) 1_556 1_556 ?
O3 Cs O2 116.51(9) . 1_556 ?
O14 Cs O2 104.44(8) . 1_556 ?
N2 Cs O2 104.79(10) 3_656 1_556 ?
O8 Cs O2 51.83(9) 3_656 1_556 ?
O6 Cs O9 115.98(9) 3_756 1_556 ?
O1 Cs O9 142.16(10) . 1_556 ?
O5 Cs O9 50.92(9) 1_556 1_556 ?
O3 Cs O9 100.99(9) . 1_556 ?
O14 Cs O9 59.95(8) . 1_556 ?
N2 Cs O9 143.39(9) 3_656 1_556 ?
O8 Cs O9 96.37(8) 3_656 1_556 ?
O2 Cs O9 49.13(8) 1_556 1_556 ?
O6 Cs O6 74.98(10) 3_756 1_556 ?
O1 Cs O6 118.44(9) . 1_556 ?
O5 Cs O6 36.61(9) 1_556 1_556 ?
O3 Cs O6 162.33(9) . 1_556 ?
O14 Cs O6 119.33(9) . 1_556 ?
N2 Cs O6 61.89(10) 3_656 1_556 ?
O8 Cs O6 58.32(9) 3_656 1_556 ?
O2 Cs O6 80.34(9) 1_556 1_556 ?
O9 Cs O6 85.95(9) 1_556 1_556 ?
C5 Cs O6 19.05(10) 1_556 1_556 ?
C6 Cs O6 68.07(11) 3_656 1_556 ?
U1 O1 Cs 171.81(19) . . ?
U1 O2 Cs 104.73(14) . 1_554 ?
U2 O3 Cs 118.44(15) . . ?
C5 O5 U1 130.4(3) . . ?
C5 O5 Cs 98.1(3) . 1_554 ?
U1 O5 Cs 100.06(13) . 1_554 ?
C5 O6 Cs 158.5(4) . 3_756 ?
C5 O6 Cs 75.8(3) . 1_554 ?
Cs O6 Cs 105.02(10) 3_756 1_554 ?
C6 O7 U2 134.1(4) . 3_756 ?
C6 O8 Cs 98.4(3) . 3_656 ?
C11 O9 U1 128.1(3) . . ?
C11 O9 Cs 125.9(3) . 1_554 ?
U1 O9 Cs 90.25(11) . 1_554 ?
C12 O11 U2 151.7(4) . . ?
C12 O12 U2 165.7(4) . 4_565 ?
U1 O13 U2 135.40(16) . 1_455 ?
U1 O13 H13 117.7 . . ?
U2 O13 H13 102.1 1_455 . ?
U2 O14 Cs 98.58(11) . . ?
U2 O14 H14A 108.9 . . ?
Cs O14 H14A 83.6 . . ?
U2 O14 H14B 135.7 . . ?
Cs O14 H14B 104.2 . . ?
H14A O14 H14B 110.9 . . ?
C1 N1 C4 117.2(5) . . ?
C1 N1 U1 116.1(3) . . ?
C4 N1 U1 126.1(4) . . ?
C3 N2 C2 116.1(5) . . ?
C3 N2 Cs 129.0(3) . 3_656 ?
C2 N2 Cs 113.6(3) . 3_656 ?
C10 N3 C7 118.2(5) . . ?
C10 N3 U1 125.1(4) . . ?
C7 N3 U1 115.9(4) . . ?
C9 N4 C8 116.4(5) . . ?
N1 C1 C2 121.6(5) . . ?
N1 C1 C5 116.2(5) . . ?
C2 C1 C5 122.0(5) . . ?
N2 C2 C1 121.2(5) . . ?
N2 C2 C6 114.3(5) . . ?
C1 C2 C6 124.5(5) . . ?
N2 C3 C4 123.5(5) . . ?
N2 C3 H3 118.2 . . ?
C4 C3 H3 118.2 . . ?
N1 C4 C3 120.2(5) . . ?
N1 C4 H4 119.9 . . ?
C3 C4 H4 119.9 . . ?
O6 C5 O5 125.9(5) . . ?
O6 C5 C1 120.9(6) . . ?
O5 C5 C1 113.1(5) . . ?
O8 C6 O7 125.9(6) . . ?
O8 C6 C2 117.9(5) . . ?
O7 C6 C2 116.1(5) . . ?
N3 C7 C8 120.1(5) . . ?
N3 C7 C11 113.9(5) . . ?
C8 C7 C11 125.7(5) . . ?
N4 C8 C7 122.0(5) . . ?
N4 C8 C12 114.2(5) . . ?
C7 C8 C12 123.7(5) . . ?
N4 C9 C10 122.7(5) . . ?
N4 C9 H9 118.6 . . ?
C10 C9 H9 118.6 . . ?
N3 C10 C9 120.2(5) . . ?
N3 C10 H10 119.9 . . ?
C9 C10 H10 119.9 . . ?
O10 C11 O9 126.0(5) . . ?
O10 C11 C7 118.2(5) . . ?
O9 C11 C7 115.7(5) . . ?
O12 C12 O11 123.4(5) . . ?
O12 C12 C8 117.2(5) . . ?
O11 C12 C8 119.3(5) . . ?

loop_
_geom_bond_atom_site_label_1
_geom_bond_atom_site_label_2
_geom_bond_distance
_geom_bond_site_symmetry_2
_geom_bond_publ_flag
U1 O2 1.769(3) . ?
U1 O1 1.769(3) . ?
U1 O13 2.271(3) . ?
U1 O5 2.317(4) . ?
U1 O9 2.376(3) . ?
U1 N3 2.617(5) . ?
U1 N1 2.620(5) . ?
U1 Cs 4.2841(4) 1_554 ?
U1 Cs 4.9002(5) . ?
U2 O3 1.773(3) . ?
U2 O4 1.779(3) . ?
U2 O7 2.343(4) 3_756 ?
U2 O13 2.349(3) 1_655 ?
U2 O12 2.350(4) 4_566 ?
U2 O11 2.403(4) . ?
U2 O14 2.451(3) . ?
U2 Cs 4.3745(4) . ?
Cs O6 3.038(4) 3_756 ?
Cs O1 3.142(3) . ?
Cs O5 3.221(4) 1_556 ?
Cs O3 3.243(4) . ?
Cs O14 3.276(3) . ?
Cs N2 3.318(5) 3_656 ?
Cs O8 3.341(4) 3_656 ?
Cs O2 3.478(3) 1_556 ?
Cs O9 3.555(4) 1_556 ?
Cs O6 3.735(4) 1_556 ?
O5 C5 1.290(7) . ?
O6 C5 1.223(7) . ?
O7 C6 1.269(7) . ?
O8 C6 1.238(6) . ?
O9 C11 1.265(7) . ?
O10 C11 1.246(6) . ?
O11 C12 1.267(7) . ?
O12 C12 1.248(7) . ?
O13 H13 0.8039 . ?
O14 H14A 0.8696 . ?
O14 H14B 0.8865 . ?
N1 C1 1.329(7) . ?
N1 C4 1.352(6) . ?
N2 C3 1.318(7) . ?
N2 C2 1.354(7) . ?
N3 C10 1.328(7) . ?
N3 C7 1.347(6) . ?
N4 C9 1.325(7) . ?
N4 C8 1.340(7) . ?
C1 C2 1.406(8) . ?
C1 C5 1.515(7) . ?
C2 C6 1.512(8) . ?
C3 C4 1.398(8) . ?
C3 H3 0.9300 . ?
C4 H4 0.9300 . ?
C7 C8 1.388(8) . ?
C7 C11 1.519(8) . ?
C8 C12 1.513(7) . ?
C9 C10 1.392(8) . ?
C9 H9 0.9300 . ?
C10 H10 0.9300 . ?

loop_
_geom_hbond_atom_site_label_D
_geom_hbond_atom_site_label_H
_geom_hbond_atom_site_label_A
_geom_hbond_distance_DH
_geom_hbond_distance_HA
_geom_hbond_distance_DA
_geom_hbond_angle_DHA
_geom_hbond_site_symmetry_A
O13 H13 O10 0.80 2.02 2.694(5) 140.7 1_455
O14 H14A O8 0.87 1.92 2.678(5) 144.9 3_756
O14 H14B O10 0.89 1.92 2.779(5) 161.1 1_556
